data_7014718
loop_
_publ_author_name
'Nihei, Masayuki'
'Takahashi, Nobukazu'
'Nishikawa, Hiroyuki'
'Oshio, Hiroki'

_publ_section_title
;
 Spin-crossover behavior and electrical conduction property in iron(ii)
 complexes with tetrathiafulvalene moieties.
;
_journal_issue 10
_journal_name_full 'Dalton transactions (Cambridge, England : 2003)'
_journal_page_first 2154
_journal_page_last 2156
_journal_paper_doi 10.1039/c0dt01092h
_journal_volume 40
_journal_year 2011
_chemical_formula_sum 'C61 H31 B F4 Fe N19 Ni2 S16'
_chemical_formula_weight 1803.09
_chemical_name_systematic
;
?
;
_space_group_IT_number 2
_symmetry_cell_setting triclinic
_symmetry_space_group_name_Hall '-P 1'
_symmetry_space_group_name_H-M 'P -1'
_atom_sites_solution_hydrogens geom
_atom_sites_solution_primary direct
_atom_sites_solution_secondary difmap
_audit_creation_method SHELXL-97
_cell_angle_alpha 89.572(3)
_cell_angle_beta 83.176(3)
_cell_angle_gamma 74.454(3)
_cell_formula_units_Z 2
_cell_length_a 13.6883(15)
_cell_length_b 14.9004(18)
_cell_length_c 18.364(2)
_cell_measurement_reflns_used 723
_cell_measurement_temperature 200(2)
_cell_measurement_theta_max 18.79
_cell_measurement_theta_min 2.52
_cell_volume 3581.8(7)
_computing_cell_refinement 'Bruker SMART'
_computing_data_collection 'Bruker SMART'
_computing_data_reduction 'Bruker SHELXTL'
_computing_molecular_graphics 'Bruker SHELXTL'
_computing_publication_material 'Bruker SHELXTL'
_computing_structure_refinement 'SHELXL-97 (Sheldrick, 1997)'
_computing_structure_solution 'SHELXS-97 (Sheldrick, 1990)'
_diffrn_ambient_temperature 200(2)
_diffrn_detector_area_resol_mean 8.366[pixels/mm]
_diffrn_measured_fraction_theta_full 0.990
_diffrn_measured_fraction_theta_max 0.990
_diffrn_measurement_device_type 'CCD area detector'
_diffrn_measurement_method 'phi and omega scans'
_diffrn_radiation_monochromator graphite
_diffrn_radiation_source 'fine-focus sealed tube'
_diffrn_radiation_type MoK\a
_diffrn_radiation_wavelength 0.71073
_diffrn_reflns_av_R_equivalents 0.0629
_diffrn_reflns_av_sigmaI/netI 0.2070
_diffrn_reflns_limit_h_max 13
_diffrn_reflns_limit_h_min -15
_diffrn_reflns_limit_k_max 16
_diffrn_reflns_limit_k_min -15
_diffrn_reflns_limit_l_max 20
_diffrn_reflns_limit_l_min -17
_diffrn_reflns_number 16246
_diffrn_reflns_theta_full 23.29
_diffrn_reflns_theta_max 23.29
_diffrn_reflns_theta_min 1.42
_diffrn_standards_decay_% 0
_diffrn_standards_interval_time 510
_diffrn_standards_number 46
_exptl_absorpt_coefficient_mu 1.253
_exptl_absorpt_correction_T_max 0.9400
_exptl_absorpt_correction_T_min 0.7876
_exptl_absorpt_correction_type empirical
_exptl_crystal_colour 'dark brown'
_exptl_crystal_density_diffrn 1.672
_exptl_crystal_density_method 'not measured'
_exptl_crystal_description plate
_exptl_crystal_F_000 1818
_exptl_crystal_size_max 0.20
_exptl_crystal_size_mid 0.10
_exptl_crystal_size_min 0.05
_refine_diff_density_max 5.168
_refine_diff_density_min -0.967
_refine_diff_density_rms 0.141
_refine_ls_extinction_method none
_refine_ls_goodness_of_fit_ref 0.888
_refine_ls_hydrogen_treatment constr
_refine_ls_matrix_type full
_refine_ls_number_parameters 956
_refine_ls_number_reflns 10251
_refine_ls_number_restraints 0
_refine_ls_restrained_S_all 0.888
_refine_ls_R_factor_all 0.1848
_refine_ls_R_factor_gt 0.0874
_refine_ls_shift/su_max 0.000
_refine_ls_shift/su_mean 0.000
_refine_ls_structure_factor_coef Fsqd
_refine_ls_weighting_details 'calc w=1/[\s^2^(Fo^2^)+(0.1212P)^2^+0.0000P] where P=(Fo^2^+2Fc^2^)/3'
_refine_ls_weighting_scheme calc
_refine_ls_wR_factor_gt 0.2079
_refine_ls_wR_factor_ref 0.2499
_reflns_number_gt 4252
_reflns_number_total 10251
_reflns_threshold_expression >2sigma(I)
_cod_data_source_file C0DT01092H.TXT
_cod_data_source_block dcmn2e
_cod_original_cell_volume 3581.9(7)
_cod_original_sg_symbol_H-M P-1
_cod_database_code 7014718

loop_
_symmetry_equiv_pos_as_xyz
'x, y, z'
'-x, -y, -z'

loop_
_atom_site_label
_atom_site_type_symbol
_atom_site_fract_x
_atom_site_fract_y
_atom_site_fract_z
_atom_site_U_iso_or_equiv
_atom_site_adp_type
_atom_site_occupancy
_atom_site_symmetry_multiplicity
_atom_site_calc_flag
_atom_site_refinement_flags
_atom_site_disorder_assembly
_atom_site_disorder_group
Ni1 Ni 0.97560(16) 0.62302(16) 0.00905(12) 0.0718(7) Uani 1 1 d . . .
Ni2 Ni 0.38944(14) 0.91467(13) 0.89505(9) 0.0472(5) Uani 1 1 d . . .
Fe1 Fe 0.71981(12) 0.69553(12) 0.50006(8) 0.0234(4) Uani 1 1 d . . .
S1 S 0.9345(2) 0.8673(3) 0.03041(17) 0.0417(9) Uani 1 1 d . . .
S2 S 1.1492(3) 0.8640(3) -0.00765(19) 0.0467(10) Uani 1 1 d . . .
S3 S 0.8876(3) 0.9471(3) -0.1304(2) 0.0585(11) Uani 1 1 d . . .
S4 S 1.1011(3) 0.9459(3) -0.16619(19) 0.0556(11) Uani 1 1 d . . .
S5 S 0.6291(3) 0.5579(3) 0.99101(18) 0.0476(10) Uani 1 1 d . . .
S6 S 0.6333(3) 0.3695(2) 1.03932(18) 0.0459(10) Uani 1 1 d . . .
S7 S 0.5578(3) 0.6354(3) 1.1582(2) 0.0607(11) Uani 1 1 d . . .
S8 S 0.5934(3) 0.4434(3) 1.20827(18) 0.0513(10) Uani 1 1 d . . .
S9 S 0.8425(3) 0.6121(3) 0.0836(2) 0.0540(11) Uani 1 1 d . . .
S10 S 1.0789(3) 0.5711(3) 0.0939(3) 0.0726(13) Uani 1 1 d . . .
S11 S 0.8718(3) 0.6682(3) -0.0722(2) 0.0522(10) Uani 1 1 d . . .
S12 S 1.1081(3) 0.6289(3) -0.0583(3) 0.0732(14) Uani 1 1 d . . .
S13 S 0.3732(3) 0.9939(3) 0.7971(2) 0.0632(12) Uani 1 1 d . . .
S14 S 0.4124(3) 0.7869(3) 0.83417(18) 0.0498(10) Uani 1 1 d . . .
S15 S 0.3500(3) 1.0448(3) 0.9552(2) 0.0558(11) Uani 1 1 d . . .
S16 S 0.4241(3) 0.8355(3) 0.99203(19) 0.0544(11) Uani 1 1 d . . .
F1 F 0.7408(7) 0.2517(6) 0.7946(4) 0.077(3) Uani 1 1 d . A .
F2 F 0.8642(15) 0.240(3) 0.7009(8) 0.096(15) Uani 0.76(8) 1 d P A 1
F3 F 0.7545(18) 0.1534(17) 0.6997(9) 0.066(7) Uani 0.76(8) 1 d P A 1
F2' F 0.827(7) 0.310(7) 0.706(4) 0.10(3) Uani 0.24(8) 1 d P A 2
F3' F 0.812(11) 0.171(5) 0.705(4) 0.10(4) Uani 0.24(8) 1 d P A 2
F4 F 0.6992(7) 0.3045(7) 0.6853(5) 0.096(3) Uani 1 1 d . A .
N1 N 0.7716(7) 0.7281(7) 0.4009(5) 0.029(2) Uani 1 1 d . . .
N2 N 0.8773(8) 0.6542(7) 0.5008(6) 0.038(3) Uani 1 1 d . . .
N3 N 0.9292(7) 0.6707(7) 0.4365(5) 0.032(3) Uani 1 1 d . . .
N4 N 0.5868(8) 0.7510(7) 0.4519(5) 0.036(3) Uani 1 1 d . . .
N5 N 0.6034(7) 0.7808(7) 0.3827(5) 0.031(2) Uani 1 1 d . . .
N6 N 0.6871(7) 0.6592(7) 0.6029(5) 0.030(2) Uani 1 1 d . . .
N7 N 0.7069(7) 0.5596(7) 0.4879(5) 0.037(3) Uani 1 1 d . . .
N8 N 0.6916(7) 0.5185(7) 0.5541(5) 0.032(3) Uani 1 1 d . . .
N9 N 0.7021(8) 0.8185(7) 0.5591(5) 0.039(3) Uani 1 1 d . . .
N10 N 0.6883(8) 0.8057(7) 0.6331(5) 0.039(3) Uani 1 1 d . . .
N11 N 0.7768(11) 0.5568(10) 0.2757(8) 0.074(4) Uani 1 1 d . . .
N12 N 1.0739(10) 0.4997(10) 0.2871(10) 0.087(5) Uani 1 1 d . . .
N13 N 0.8794(9) 0.7528(9) -0.2639(7) 0.061(4) Uani 1 1 d . . .
N14 N 1.1790(13) 0.7081(12) -0.2430(10) 0.105(6) Uani 1 1 d . . .
N15 N 0.3796(13) 0.9720(12) 0.5968(7) 0.110(6) Uani 1 1 d . . .
N16 N 0.4352(9) 0.6914(10) 0.6448(6) 0.060(4) Uani 1 1 d . . .
N17 N 0.3441(11) 1.1361(11) 1.1427(7) 0.076(5) Uani 1 1 d . . .
N18 N 0.4501(13) 0.8659(12) 1.1888(7) 0.104(6) Uani 1 1 d . . .
C1 C 0.7077(9) 0.7668(8) 0.3530(6) 0.027(3) Uani 1 1 d . . .
C2 C 0.7398(10) 0.7914(8) 0.2839(6) 0.031(3) Uani 1 1 d . . .
H2 H 0.6921 0.8183 0.2510 0.037 Uiso 1 1 calc R . .
C3 C 0.8443(10) 0.7755(8) 0.2636(6) 0.031(3) Uani 1 1 d . . .
C4 C 0.9116(9) 0.7334(8) 0.3122(6) 0.028(3) Uani 1 1 d . . .
H4 H 0.9833 0.7208 0.2992 0.034 Uiso 1 1 calc R . .
C5 C 0.8714(10) 0.7102(8) 0.3803(6) 0.031(3) Uani 1 1 d . . .
C6 C 1.0294(10) 0.6470(9) 0.4405(8) 0.044(4) Uani 1 1 d . . .
H6 H 1.0812 0.6519 0.4026 0.053 Uiso 1 1 calc R . .
C7 C 1.0433(11) 0.6149(10) 0.5075(9) 0.058(4) Uani 1 1 d . . .
H7 H 1.1068 0.5936 0.5267 0.069 Uiso 1 1 calc R . .
C8 C 0.9486(11) 0.6187(9) 0.5435(7) 0.045(4) Uani 1 1 d . . .
H8 H 0.9360 0.5986 0.5921 0.054 Uiso 1 1 calc R . .
C9 C 0.5153(9) 0.8148(9) 0.3538(7) 0.039(3) Uani 1 1 d . . .
H9 H 0.5077 0.8416 0.3070 0.046 Uiso 1 1 calc R . .
C10 C 0.4402(10) 0.8035(10) 0.4043(7) 0.046(4) Uani 1 1 d . . .
H10 H 0.3691 0.8189 0.4002 0.055 Uiso 1 1 calc R . .
C11 C 0.4896(11) 0.7639(9) 0.4643(7) 0.046(4) Uani 1 1 d . . .
H11 H 0.4553 0.7485 0.5088 0.056 Uiso 1 1 calc R . .
C12 C 0.8819(10) 0.8003(9) 0.1907(6) 0.041(3) Uani 1 1 d . . .
H12 H 0.8328 0.8188 0.1572 0.050 Uiso 1 1 calc R . .
C13 C 0.9781(9) 0.7999(8) 0.1658(7) 0.036(3) Uani 1 1 d . . .
H13 H 1.0276 0.7774 0.1984 0.043 Uiso 1 1 calc R . .
C14 C 1.0146(9) 0.8287(9) 0.0974(7) 0.040(3) Uani 1 1 d . . .
C15 C 1.1120(10) 0.8261(9) 0.0792(7) 0.042(3) Uani 1 1 d . . .
H15 H 1.1606 0.8041 0.1126 0.051 Uiso 1 1 calc R . .
C16 C 1.0278(9) 0.8884(9) -0.0357(7) 0.039(3) Uani 1 1 d . . .
C17 C 1.0071(9) 0.9234(9) -0.1005(7) 0.041(3) Uani 1 1 d . . .
C18 C 0.9257(16) 0.9915(11) -0.2139(8) 0.073(5) Uani 1 1 d . . .
H18 H 0.8784 1.0142 -0.2480 0.087 Uiso 1 1 calc R . .
C19 C 1.0217(15) 0.9925(12) -0.2283(8) 0.075(5) Uani 1 1 d . . .
H19 H 1.0454 1.0186 -0.2720 0.090 Uiso 1 1 calc R . .
C20 C 0.6809(9) 0.7199(8) 0.6579(7) 0.032(3) Uani 1 1 d . . .
C21 C 0.6696(9) 0.6962(8) 0.7292(7) 0.036(3) Uani 1 1 d . . .
H21 H 0.6642 0.7405 0.7675 0.043 Uiso 1 1 calc R . .
C22 C 0.6661(10) 0.6061(9) 0.7451(7) 0.038(3) Uani 1 1 d . . .
C23 C 0.6757(9) 0.5405(9) 0.6886(6) 0.037(3) Uani 1 1 d . . .
H23 H 0.6758 0.4779 0.6986 0.044 Uiso 1 1 calc R . .
C24 C 0.6850(8) 0.5712(9) 0.6177(6) 0.030(3) Uani 1 1 d . . .
C25 C 0.6767(9) 0.4339(9) 0.5452(7) 0.041(3) Uani 1 1 d . . .
H25 H 0.6657 0.3925 0.5829 0.049 Uiso 1 1 calc R . .
C26 C 0.6802(11) 0.4187(10) 0.4714(8) 0.056(4) Uani 1 1 d . . .
H26 H 0.6714 0.3659 0.4472 0.067 Uiso 1 1 calc R . .
C27 C 0.6999(9) 0.4987(10) 0.4400(7) 0.045(4) Uani 1 1 d . . .
H27 H 0.7075 0.5077 0.3886 0.054 Uiso 1 1 calc R . .
C28 C 0.7033(11) 0.9055(10) 0.5532(9) 0.058(4) Uani 1 1 d . . .
H28 H 0.7133 0.9340 0.5075 0.070 Uiso 1 1 calc R . .
C29 C 0.6885(12) 0.9527(10) 0.6213(9) 0.062(4) Uani 1 1 d . . .
H29 H 0.6858 1.0160 0.6307 0.075 Uiso 1 1 calc R . .
C30 C 0.6789(10) 0.8871(10) 0.6699(8) 0.051(4) Uani 1 1 d . . .
H30 H 0.6674 0.8960 0.7217 0.061 Uiso 1 1 calc R . .
C31 C 0.6581(9) 0.5795(9) 0.8226(7) 0.038(3) Uani 1 1 d . . .
H31 H 0.6487 0.6273 0.8587 0.046 Uiso 1 1 calc R . .
C32 C 0.6629(9) 0.4943(9) 0.8461(6) 0.039(3) Uani 1 1 d . . .
H32 H 0.6763 0.4455 0.8102 0.047 Uiso 1 1 calc R . .
C33 C 0.6491(10) 0.4700(9) 0.9227(7) 0.043(3) Uani 1 1 d . . .
C34 C 0.6516(10) 0.3848(10) 0.9476(7) 0.046(4) Uani 1 1 d . . .
H34 H 0.6634 0.3336 0.9142 0.055 Uiso 1 1 calc R . .
C35 C 0.6175(10) 0.4847(10) 1.0628(7) 0.044(4) Uani 1 1 d . . .
C36 C 0.5932(10) 0.5181(10) 1.1352(7) 0.045(4) Uani 1 1 d . . .
C37 C 0.5252(12) 0.6168(13) 1.2503(8) 0.070(5) Uani 1 1 d . . .
H37 H 0.4966 0.6678 1.2839 0.084 Uiso 1 1 calc R . .
C38 C 0.5406(11) 0.5322(12) 1.2721(8) 0.060(5) Uani 1 1 d . . .
H38 H 0.5233 0.5193 1.3219 0.072 Uiso 1 1 calc R . .
C39 C 0.8985(14) 0.5748(11) 0.1607(9) 0.076(5) Uani 1 1 d . . .
C40 C 0.9996(12) 0.5596(12) 0.1633(10) 0.074(5) Uani 1 1 d . . .
C41 C 0.8238(14) 0.5575(11) 0.2247(9) 0.061(5) Uani 1 1 d . . .
C42 C 1.0439(15) 0.5235(14) 0.2329(12) 0.095(7) Uani 1 1 d . . .
C43 C 0.9536(13) 0.6898(11) -0.1452(10) 0.075(5) Uani 1 1 d . . .
C44 C 1.0595(14) 0.6737(11) -0.1405(9) 0.071(5) Uani 1 1 d . . .
C45 C 0.9083(13) 0.7215(11) -0.2141(9) 0.067(5) Uani 1 1 d . . .
C46 C 1.1282(13) 0.6914(14) -0.1986(11) 0.075(6) Uani 1 1 d . . .
C47 C 0.3866(11) 0.9137(11) 0.7288(8) 0.055(4) Uani 1 1 d . . .
C48 C 0.4078(10) 0.8223(10) 0.7445(7) 0.043(4) Uani 1 1 d . . .
C49 C 0.3838(12) 0.9440(11) 0.6550(9) 0.065(5) Uani 1 1 d . . .
C50 C 0.4229(11) 0.7502(12) 0.6886(8) 0.049(4) Uani 1 1 d . . .
C51 C 0.3710(10) 1.0130(11) 1.0433(7) 0.050(4) Uani 1 1 d . . .
C52 C 0.4027(10) 0.9206(11) 1.0589(7) 0.051(4) Uani 1 1 d . . .
C53 C 0.3586(10) 1.0846(11) 1.1030(8) 0.044(4) Uani 1 1 d . . .
C54 C 0.4255(12) 0.8902(11) 1.1329(9) 0.064(5) Uani 1 1 d . . .
B1 B 0.7684(14) 0.2425(17) 0.7206(10) 0.052(5) Uani 1 1 d . . .
N1S N 1.0952(12) 0.0814(10) 0.6035(8) 0.082(5) Uani 1 1 d . . .
C1S C 0.8726(14) 0.1213(11) 0.5198(9) 0.069(5) Uani 1 1 d . . .
H1S H 0.8497 0.1014 0.5665 0.082 Uiso 1 1 calc R . .
C2S C 0.8062(14) 0.1454(12) 0.4674(11) 0.083(5) Uani 1 1 d . . .
H2S H 0.7366 0.1454 0.4778 0.099 Uiso 1 1 calc R . .
C3S C 0.8441(14) 0.1691(11) 0.4008(9) 0.068(5) Uani 1 1 d . . .
H3S H 0.8004 0.1842 0.3634 0.082 Uiso 1 1 calc R . .
C4S C 0.9412(14) 0.1719(12) 0.3859(9) 0.076(5) Uani 1 1 d . . .
H4S H 0.9650 0.1897 0.3388 0.091 Uiso 1 1 calc R . .
C5S C 1.0053(13) 0.1499(11) 0.4371(8) 0.064(5) Uani 1 1 d . . .
H5S H 1.0745 0.1509 0.4260 0.077 Uiso 1 1 calc R . .
C6S C 0.9708(12) 0.1261(10) 0.5047(8) 0.049(4) Uani 1 1 d . . .
C7S C 1.0378(15) 0.1005(12) 0.5605(9) 0.073(5) Uani 1 1 d . . .

loop_
_atom_site_aniso_label
_atom_site_aniso_U_11
_atom_site_aniso_U_22
_atom_site_aniso_U_33
_atom_site_aniso_U_23
_atom_site_aniso_U_13
_atom_site_aniso_U_12
Ni1 0.0682(15) 0.0724(17) 0.0761(16) -0.0078(12) -0.0136(12) -0.0185(12)
Ni2 0.0577(13) 0.0495(13) 0.0347(11) 0.0001(9) -0.0085(9) -0.0138(10)
Fe1 0.0263(10) 0.0297(11) 0.0153(9) 0.0097(7) -0.0048(8) -0.0084(8)
S1 0.035(2) 0.060(3) 0.032(2) 0.0070(17) 0.0021(16) -0.0195(18)
S2 0.036(2) 0.062(3) 0.041(2) 0.0093(18) 0.0044(17) -0.0154(18)
S3 0.068(3) 0.073(3) 0.044(2) 0.011(2) -0.020(2) -0.031(2)
S4 0.064(3) 0.058(3) 0.041(2) 0.0047(19) 0.013(2) -0.019(2)
S5 0.070(3) 0.047(2) 0.028(2) 0.0055(16) -0.0015(18) -0.022(2)
S6 0.063(3) 0.043(2) 0.030(2) 0.0068(16) -0.0008(18) -0.0133(19)
S7 0.074(3) 0.058(3) 0.051(3) -0.011(2) 0.003(2) -0.025(2)
S8 0.059(3) 0.069(3) 0.029(2) 0.0083(18) -0.0045(18) -0.025(2)
S9 0.049(2) 0.068(3) 0.044(2) -0.0071(19) -0.0086(19) -0.012(2)
S10 0.049(3) 0.077(3) 0.092(3) -0.027(3) 0.004(2) -0.022(2)
S11 0.048(2) 0.063(3) 0.042(2) -0.0030(19) -0.0076(19) -0.009(2)
S12 0.045(3) 0.073(3) 0.103(4) -0.029(3) -0.004(2) -0.020(2)
S13 0.099(3) 0.045(3) 0.050(3) 0.0122(19) -0.027(2) -0.019(2)
S14 0.073(3) 0.048(2) 0.028(2) 0.0065(17) -0.0095(19) -0.014(2)
S15 0.054(3) 0.058(3) 0.050(2) -0.009(2) -0.012(2) -0.002(2)
S16 0.075(3) 0.063(3) 0.032(2) 0.0075(18) -0.014(2) -0.027(2)
F1 0.091(7) 0.093(8) 0.044(6) -0.004(5) -0.002(5) -0.019(5)
F2 0.035(11) 0.17(4) 0.086(11) 0.030(13) -0.006(8) -0.042(15)
F3 0.092(14) 0.049(11) 0.066(9) -0.009(7) -0.011(8) -0.033(8)
F2' 0.08(4) 0.07(5) 0.14(5) 0.08(4) 0.02(4) -0.01(4)
F3' 0.17(12) 0.04(4) 0.10(4) 0.02(3) 0.01(5) -0.05(5)
F4 0.097(8) 0.098(8) 0.089(7) 0.031(6) -0.034(6) -0.012(6)
N1 0.026(6) 0.037(7) 0.024(6) 0.000(5) -0.002(5) -0.008(5)
N2 0.041(7) 0.040(7) 0.034(7) 0.008(5) -0.016(6) -0.010(5)
N3 0.029(7) 0.041(7) 0.025(6) 0.005(5) -0.008(5) -0.002(5)
N4 0.028(7) 0.044(7) 0.037(7) 0.015(5) -0.002(5) -0.010(5)
N5 0.033(7) 0.034(7) 0.022(6) 0.008(5) 0.000(5) -0.005(5)
N6 0.036(6) 0.031(7) 0.026(6) 0.003(5) -0.005(5) -0.014(5)
N7 0.040(7) 0.046(7) 0.021(6) 0.000(5) -0.009(5) -0.004(5)
N8 0.041(7) 0.041(7) 0.021(6) 0.005(5) -0.010(5) -0.020(5)
N9 0.048(7) 0.036(8) 0.031(7) 0.016(5) -0.005(5) -0.010(5)
N10 0.059(8) 0.027(7) 0.034(7) 0.000(5) -0.008(6) -0.017(6)
N11 0.081(11) 0.082(11) 0.064(10) 0.017(8) 0.007(9) -0.037(9)
N12 0.060(10) 0.065(11) 0.136(15) 0.036(10) -0.030(10) -0.008(8)
N13 0.058(9) 0.062(9) 0.064(9) 0.022(7) -0.011(7) -0.015(7)
N14 0.078(13) 0.115(15) 0.117(15) 0.050(12) -0.027(11) -0.014(11)
N15 0.170(17) 0.133(15) 0.043(9) 0.048(10) -0.034(10) -0.064(13)
N16 0.065(9) 0.093(12) 0.027(7) -0.002(7) -0.003(7) -0.029(8)
N17 0.078(11) 0.103(14) 0.054(10) -0.029(8) 0.002(8) -0.039(10)
N18 0.176(17) 0.135(15) 0.040(9) 0.037(9) -0.043(10) -0.098(13)
C1 0.025(7) 0.029(8) 0.023(7) 0.004(6) 0.002(6) -0.003(6)
C2 0.049(9) 0.016(7) 0.028(7) -0.004(5) -0.009(7) -0.005(6)
C3 0.039(8) 0.032(8) 0.025(7) -0.003(6) 0.001(7) -0.014(6)
C4 0.024(7) 0.022(7) 0.034(8) -0.001(6) 0.004(6) -0.002(5)
C5 0.041(9) 0.024(8) 0.027(7) 0.006(6) -0.011(7) -0.005(6)
C6 0.026(8) 0.047(9) 0.055(10) 0.010(7) -0.009(7) -0.001(7)
C7 0.034(9) 0.068(12) 0.077(12) 0.029(9) -0.034(9) -0.012(8)
C8 0.054(10) 0.047(10) 0.035(8) 0.007(7) -0.024(8) -0.008(7)
C9 0.034(8) 0.044(9) 0.036(8) 0.015(6) -0.014(7) -0.004(7)
C10 0.029(8) 0.061(10) 0.049(9) -0.003(8) -0.003(8) -0.014(7)
C11 0.044(10) 0.054(10) 0.041(9) 0.015(7) 0.006(8) -0.018(8)
C12 0.054(10) 0.047(9) 0.024(8) -0.001(6) -0.005(7) -0.015(7)
C13 0.029(8) 0.036(8) 0.040(8) 0.000(6) 0.000(7) -0.006(6)
C14 0.025(8) 0.055(10) 0.033(8) -0.003(7) 0.018(6) -0.009(7)
C15 0.049(9) 0.042(9) 0.035(8) 0.001(6) -0.008(7) -0.010(7)
C16 0.041(8) 0.046(9) 0.030(8) 0.000(6) 0.006(7) -0.017(7)
C17 0.040(8) 0.040(9) 0.046(9) 0.006(7) 0.006(7) -0.018(7)
C18 0.129(17) 0.050(11) 0.048(10) 0.008(8) -0.044(11) -0.026(11)
C19 0.107(15) 0.090(15) 0.040(10) 0.007(9) -0.014(11) -0.045(12)
C20 0.048(9) 0.025(8) 0.033(8) 0.006(6) -0.009(6) -0.023(6)
C21 0.044(8) 0.028(8) 0.034(8) -0.007(6) -0.003(6) -0.009(6)
C22 0.054(9) 0.032(9) 0.029(8) -0.004(6) 0.001(7) -0.015(7)
C23 0.055(9) 0.027(8) 0.031(8) 0.019(6) -0.008(7) -0.013(6)
C24 0.018(7) 0.032(8) 0.035(8) -0.005(6) -0.004(6) 0.003(6)
C25 0.049(9) 0.043(10) 0.039(9) 0.008(7) -0.019(7) -0.022(7)
C26 0.078(11) 0.046(10) 0.057(11) 0.006(8) -0.018(9) -0.039(9)
C27 0.050(9) 0.070(11) 0.015(7) 0.003(7) -0.012(7) -0.010(8)
C28 0.076(12) 0.037(10) 0.065(11) 0.024(9) -0.032(9) -0.011(8)
C29 0.093(13) 0.031(10) 0.070(12) 0.004(9) -0.021(10) -0.025(9)
C30 0.067(11) 0.033(10) 0.050(9) 0.000(8) -0.005(8) -0.010(8)
C31 0.050(9) 0.039(9) 0.027(7) 0.005(6) -0.005(6) -0.016(7)
C32 0.052(9) 0.051(10) 0.014(7) 0.002(6) 0.003(6) -0.014(7)
C33 0.049(9) 0.044(10) 0.031(8) -0.005(7) -0.001(7) -0.006(7)
C34 0.070(10) 0.044(10) 0.028(8) 0.012(7) -0.018(7) -0.019(8)
C35 0.044(9) 0.064(10) 0.021(7) 0.011(7) 0.004(6) -0.015(7)
C36 0.051(9) 0.060(10) 0.029(8) 0.008(7) -0.002(7) -0.026(8)
C37 0.084(13) 0.096(15) 0.040(10) -0.030(9) -0.001(9) -0.046(11)
C38 0.073(12) 0.080(14) 0.037(9) 0.005(9) -0.001(8) -0.042(10)
C39 0.083(14) 0.058(12) 0.082(13) -0.020(10) -0.004(11) -0.013(10)
C40 0.049(11) 0.072(13) 0.105(15) 0.001(10) -0.038(11) -0.012(9)
C41 0.078(13) 0.058(11) 0.049(11) 0.013(9) -0.010(10) -0.022(10)
C42 0.077(14) 0.083(16) 0.125(19) 0.044(14) -0.024(14) -0.017(11)
C43 0.065(12) 0.052(12) 0.104(15) -0.013(10) -0.034(11) -0.001(9)
C44 0.089(14) 0.064(12) 0.065(12) -0.005(9) -0.008(11) -0.031(10)
C45 0.077(13) 0.058(12) 0.050(11) 0.009(9) -0.011(10) 0.010(9)
C46 0.050(12) 0.099(16) 0.076(14) -0.014(11) 0.014(10) -0.030(11)
C47 0.064(10) 0.057(11) 0.046(10) 0.019(8) -0.011(8) -0.019(8)
C48 0.050(9) 0.056(11) 0.027(8) 0.000(7) -0.006(7) -0.019(8)
C49 0.089(13) 0.074(13) 0.048(11) 0.014(9) -0.015(10) -0.046(10)
C50 0.053(10) 0.070(12) 0.028(9) 0.017(8) -0.013(8) -0.020(8)
C51 0.042(9) 0.074(12) 0.038(9) -0.017(8) 0.006(7) -0.026(8)
C52 0.047(9) 0.066(12) 0.043(9) 0.003(8) -0.008(7) -0.019(8)
C53 0.021(8) 0.054(11) 0.045(10) -0.001(8) 0.019(7) 0.001(7)
C54 0.090(13) 0.064(12) 0.047(10) 0.006(9) -0.019(10) -0.034(10)
B1 0.044(13) 0.061(16) 0.042(12) 0.024(11) -0.009(10) 0.004(11)
N1S 0.123(13) 0.062(10) 0.067(11) 0.012(8) -0.030(10) -0.025(9)
C1S 0.077(13) 0.075(13) 0.043(10) -0.012(9) 0.026(10) -0.017(10)
C2S 0.072(13) 0.078(14) 0.084(15) -0.018(11) 0.007(12) -0.003(10)
C3S 0.079(14) 0.068(12) 0.062(12) 0.009(9) -0.020(11) -0.021(10)
C4S 0.080(14) 0.100(15) 0.050(11) 0.019(10) 0.011(11) -0.038(12)
C5S 0.087(13) 0.071(12) 0.043(10) 0.010(8) -0.005(10) -0.037(10)
C6S 0.061(11) 0.041(9) 0.042(10) -0.006(7) 0.002(9) -0.014(8)
C7S 0.115(16) 0.072(14) 0.042(11) -0.004(9) 0.008(11) -0.053(12)

loop_
_atom_type_symbol
_atom_type_description
_atom_type_scat_dispersion_real
_atom_type_scat_dispersion_imag
_atom_type_scat_source
C C 0.0033 0.0016 'International Tables Vol C Tables 4.2.6.8 and 6.1.1.4'
H H 0.0000 0.0000 'International Tables Vol C Tables 4.2.6.8 and 6.1.1.4'
B B 0.0013 0.0007 'International Tables Vol C Tables 4.2.6.8 and 6.1.1.4'
N N 0.0061 0.0033 'International Tables Vol C Tables 4.2.6.8 and 6.1.1.4'
F F 0.0171 0.0103 'International Tables Vol C Tables 4.2.6.8 and 6.1.1.4'
S S 0.1246 0.1234 'International Tables Vol C Tables 4.2.6.8 and 6.1.1.4'
Fe Fe 0.3463 0.8444 'International Tables Vol C Tables 4.2.6.8 and 6.1.1.4'
Ni Ni 0.3393 1.1124 'International Tables Vol C Tables 4.2.6.8 and 6.1.1.4'

loop_
_geom_angle_atom_site_label_1
_geom_angle_atom_site_label_2
_geom_angle_atom_site_label_3
_geom_angle
_geom_angle_site_symmetry_1
_geom_angle_site_symmetry_3
_geom_angle_publ_flag
S12 Ni1 S11 96.34(19) . . ?
S12 Ni1 S9 176.8(2) . . ?
S11 Ni1 S9 86.75(16) . . ?
S12 Ni1 S10 85.52(19) . . ?
S11 Ni1 S10 177.26(19) . . ?
S9 Ni1 S10 91.35(17) . . ?
S15 Ni2 S14 174.09(17) . . ?
S15 Ni2 S13 87.43(16) . . ?
S14 Ni2 S13 91.44(15) . . ?
S15 Ni2 S16 92.42(16) . . ?
S14 Ni2 S16 89.38(15) . . ?
S13 Ni2 S16 173.33(18) . . ?
N1 Fe1 N6 172.3(4) . . ?
N1 Fe1 N2 77.2(4) . . ?
N6 Fe1 N2 95.1(4) . . ?
N1 Fe1 N9 101.5(4) . . ?
N6 Fe1 N9 77.6(4) . . ?
N2 Fe1 N9 93.5(4) . . ?
N1 Fe1 N4 76.7(4) . . ?
N6 Fe1 N4 110.9(4) . . ?
N2 Fe1 N4 153.9(4) . . ?
N9 Fe1 N4 92.2(4) . . ?
N1 Fe1 N7 104.8(4) . . ?
N6 Fe1 N7 76.6(4) . . ?
N2 Fe1 N7 94.4(4) . . ?
N9 Fe1 N7 153.6(4) . . ?
N4 Fe1 N7 91.7(4) . . ?
C14 S1 C16 96.4(6) . . ?
C16 S2 C15 94.8(6) . . ?
C17 S3 C18 94.6(8) . . ?
C19 S4 C17 96.3(8) . . ?
C35 S5 C33 94.4(6) . . ?
C34 S6 C35 95.0(6) . . ?
C36 S7 C37 93.3(8) . . ?
C38 S8 C36 93.9(7) . . ?
C39 S9 Ni1 100.5(6) . . ?
C40 S10 Ni1 102.1(6) . . ?
C43 S11 Ni1 101.2(6) . . ?
C44 S12 Ni1 102.3(6) . . ?
C47 S13 Ni2 104.8(5) . . ?
C48 S14 Ni2 103.4(5) . . ?
C51 S15 Ni2 103.9(6) . . ?
C52 S16 Ni2 102.8(5) . . ?
C5 N1 C1 118.5(10) . . ?
C5 N1 Fe1 120.4(8) . . ?
C1 N1 Fe1 121.1(8) . . ?
C8 N2 N3 104.9(10) . . ?
C8 N2 Fe1 142.3(10) . . ?
N3 N2 Fe1 112.8(7) . . ?
C6 N3 N2 110.8(10) . . ?
C6 N3 C5 131.9(11) . . ?
N2 N3 C5 117.3(10) . . ?
C11 N4 N5 104.9(10) . . ?
C11 N4 Fe1 141.0(9) . . ?
N5 N4 Fe1 114.0(7) . . ?
C9 N5 N4 111.6(10) . . ?
C9 N5 C1 132.1(10) . . ?
N4 N5 C1 116.2(9) . . ?
C20 N6 C24 119.9(10) . . ?
C20 N6 Fe1 119.0(8) . . ?
C24 N6 Fe1 120.4(8) . . ?
C27 N7 N8 103.7(10) . . ?
C27 N7 Fe1 143.4(9) . . ?
N8 N7 Fe1 112.7(7) . . ?
C25 N8 N7 111.7(10) . . ?
C25 N8 C24 130.4(11) . . ?
N7 N8 C24 117.6(10) . . ?
C28 N9 N10 104.5(11) . . ?
C28 N9 Fe1 143.9(10) . . ?
N10 N9 Fe1 111.5(7) . . ?
C30 N10 N9 109.8(10) . . ?
C30 N10 C20 131.2(11) . . ?
N9 N10 C20 118.9(10) . . ?
N1 C1 C2 123.3(11) . . ?
N1 C1 N5 112.0(9) . . ?
C2 C1 N5 124.7(11) . . ?
C1 C2 C3 117.9(11) . . ?
C1 C2 H2 121.1 . . ?
C3 C2 H2 121.1 . . ?
C4 C3 C2 119.4(11) . . ?
C4 C3 C12 120.8(12) . . ?
C2 C3 C12 119.8(11) . . ?
C3 C4 C5 118.1(11) . . ?
C3 C4 H4 120.9 . . ?
C5 C4 H4 120.9 . . ?
N1 C5 C4 122.7(10) . . ?
N1 C5 N3 112.3(10) . . ?
C4 C5 N3 125.0(11) . . ?
N3 C6 C7 107.2(12) . . ?
N3 C6 H6 126.4 . . ?
C7 C6 H6 126.4 . . ?
C6 C7 C8 106.9(12) . . ?
C6 C7 H7 126.5 . . ?
C8 C7 H7 126.5 . . ?
N2 C8 C7 110.2(12) . . ?
N2 C8 H8 124.9 . . ?
C7 C8 H8 124.9 . . ?
C10 C9 N5 106.5(11) . . ?
C10 C9 H9 126.8 . . ?
N5 C9 H9 126.8 . . ?
C9 C10 C11 105.1(11) . . ?
C9 C10 H10 127.4 . . ?
C11 C10 H10 127.4 . . ?
N4 C11 C10 111.8(11) . . ?
N4 C11 H11 124.1 . . ?
C10 C11 H11 124.1 . . ?
C13 C12 C3 127.1(12) . . ?
C13 C12 H12 116.5 . . ?
C3 C12 H12 116.5 . . ?
C12 C13 C14 127.9(12) . . ?
C12 C13 H13 116.0 . . ?
C14 C13 H13 116.0 . . ?
C15 C14 C13 122.4(12) . . ?
C15 C14 S1 116.0(10) . . ?
C13 C14 S1 121.5(9) . . ?
C14 C15 S2 118.6(10) . . ?
C14 C15 H15 120.7 . . ?
S2 C15 H15 120.7 . . ?
C17 C16 S2 123.0(10) . . ?
C17 C16 S1 122.8(10) . . ?
S2 C16 S1 114.1(7) . . ?
C16 C17 S3 124.1(10) . . ?
C16 C17 S4 122.5(10) . . ?
S3 C17 S4 113.3(7) . . ?
C19 C18 S3 118.1(13) . . ?
C19 C18 H18 121.0 . . ?
S3 C18 H18 121.0 . . ?
C18 C19 S4 117.5(13) . . ?
C18 C19 H19 121.3 . . ?
S4 C19 H19 121.3 . . ?
N6 C20 C21 122.0(11) . . ?
N6 C20 N10 112.4(10) . . ?
C21 C20 N10 125.6(11) . . ?
C20 C21 C22 118.5(11) . . ?
C20 C21 H21 120.7 . . ?
C22 C21 H21 120.7 . . ?
C21 C22 C23 120.6(11) . . ?
C21 C22 C31 118.4(11) . . ?
C23 C22 C31 121.0(11) . . ?
C24 C23 C22 116.9(11) . . ?
C24 C23 H23 121.5 . . ?
C22 C23 H23 121.5 . . ?
N6 C24 C23 122.0(11) . . ?
N6 C24 N8 112.0(10) . . ?
C23 C24 N8 126.0(12) . . ?
N8 C25 C26 107.0(11) . . ?
N8 C25 H25 126.5 . . ?
C26 C25 H25 126.5 . . ?
C25 C26 C27 104.1(12) . . ?
C25 C26 H26 127.9 . . ?
C27 C26 H26 127.9 . . ?
N7 C27 C26 113.4(12) . . ?
N7 C27 H27 123.3 . . ?
C26 C27 H27 123.3 . . ?
N9 C28 C29 113.1(13) . . ?
N9 C28 H28 123.4 . . ?
C29 C28 H28 123.4 . . ?
C30 C29 C28 103.4(14) . . ?
C30 C29 H29 128.3 . . ?
C28 C29 H29 128.3 . . ?
C29 C30 N10 109.1(13) . . ?
C29 C30 H30 125.4 . . ?
N10 C30 H30 125.4 . . ?
C32 C31 C22 125.4(12) . . ?
C32 C31 H31 117.3 . . ?
C22 C31 H31 117.3 . . ?
C31 C32 C33 124.8(12) . . ?
C31 C32 H32 117.6 . . ?
C33 C32 H32 117.6 . . ?
C34 C33 C32 125.8(12) . . ?
C34 C33 S5 115.3(10) . . ?
C32 C33 S5 118.9(10) . . ?
C33 C34 S6 119.3(11) . . ?
C33 C34 H34 120.4 . . ?
S6 C34 H34 120.4 . . ?
C36 C35 S6 122.4(10) . . ?
C36 C35 S5 121.5(11) . . ?
S6 C35 S5 116.1(7) . . ?
C35 C36 S7 122.7(10) . . ?
C35 C36 S8 121.6(11) . . ?
S7 C36 S8 115.6(7) . . ?
C38 C37 S7 118.6(13) . . ?
C38 C37 H37 120.7 . . ?
S7 C37 H37 120.7 . . ?
C37 C38 S8 118.2(12) . . ?
C37 C38 H38 120.9 . . ?
S8 C38 H38 120.9 . . ?
C40 C39 C41 123.8(16) . . ?
C40 C39 S9 122.5(15) . . ?
C41 C39 S9 113.7(12) . . ?
C39 C40 C42 119.2(17) . . ?
C39 C40 S10 123.5(15) . . ?
C42 C40 S10 117.2(12) . . ?
N11 C41 C39 167.2(18) . . ?
N12 C42 C40 177(2) . . ?
C44 C43 C45 122.0(16) . . ?
C44 C43 S11 121.1(13) . . ?
C45 C43 S11 116.9(12) . . ?
C46 C44 C43 122.7(16) . . ?
C46 C44 S12 118.4(14) . . ?
C43 C44 S12 118.9(13) . . ?
N13 C45 C43 172.3(19) . . ?
N14 C46 C44 178(2) . . ?
C48 C47 C49 121.3(14) . . ?
C48 C47 S13 119.5(11) . . ?
C49 C47 S13 118.9(12) . . ?
C47 C48 C50 122.3(12) . . ?
C47 C48 S14 120.7(11) . . ?
C50 C48 S14 116.9(11) . . ?
N15 C49 C47 177(2) . . ?
N16 C50 C48 178.8(16) . . ?
C52 C51 C53 119.3(13) . . ?
C52 C51 S15 119.4(11) . . ?
C53 C51 S15 121.3(12) . . ?
C51 C52 C54 121.3(13) . . ?
C51 C52 S16 121.5(11) . . ?
C54 C52 S16 117.2(12) . . ?
N17 C53 C51 175.2(18) . . ?
N18 C54 C52 175.4(18) . . ?
F3' B1 F2 70(6) . . ?
F3' B1 F4 130(7) . . ?
F2 B1 F4 116(2) . . ?
F3' B1 F1 111(4) . . ?
F2 B1 F1 113.4(16) . . ?
F4 B1 F1 110.3(16) . . ?
F3' B1 F2' 113(5) . . ?
F2 B1 F2' 43(3) . . ?
F4 B1 F2' 83(3) . . ?
F1 B1 F2' 103(4) . . ?
F3' B1 F3 39(8) . . ?
F2 B1 F3 108(2) . . ?
F4 B1 F3 103.1(15) . . ?
F1 B1 F3 105.5(16) . . ?
F2' B1 F3 146(4) . . ?
C6S C1S C2S 120.1(15) . . ?
C6S C1S H1S 120.0 . . ?
C2S C1S H1S 120.0 . . ?
C3S C2S C1S 117.5(17) . . ?
C3S C2S H2S 121.2 . . ?
C1S C2S H2S 121.2 . . ?
C4S C3S C2S 121.9(17) . . ?
C4S C3S H3S 119.0 . . ?
C2S C3S H3S 119.0 . . ?
C3S C4S C5S 120.5(15) . . ?
C3S C4S H4S 119.7 . . ?
C5S C4S H4S 119.7 . . ?
C4S C5S C6S 119.7(16) . . ?
C4S C5S H5S 120.2 . . ?
C6S C5S H5S 120.2 . . ?
C5S C6S C1S 120.2(15) . . ?
C5S C6S C7S 121.2(15) . . ?
C1S C6S C7S 118.6(15) . . ?
N1S C7S C6S 176.8(18) . . ?

loop_
_geom_bond_atom_site_label_1
_geom_bond_atom_site_label_2
_geom_bond_distance
_geom_bond_site_symmetry_2
_geom_bond_publ_flag
Ni1 S12 2.093(5) . ?
Ni1 S11 2.162(4) . ?
Ni1 S9 2.187(4) . ?
Ni1 S10 2.224(5) . ?
Ni2 S15 2.144(4) . ?
Ni2 S14 2.145(4) . ?
Ni2 S13 2.145(4) . ?
Ni2 S16 2.158(4) . ?
Fe1 N1 1.979(9) . ?
Fe1 N6 1.994(9) . ?
Fe1 N2 2.079(10) . ?
Fe1 N9 2.079(11) . ?
Fe1 N4 2.085(10) . ?
Fe1 N7 2.096(11) . ?
S1 C14 1.737(13) . ?
S1 C16 1.746(12) . ?
S2 C16 1.742(13) . ?
S2 C15 1.752(13) . ?
S3 C17 1.732(13) . ?
S3 C18 1.744(16) . ?
S4 C19 1.686(16) . ?
S4 C17 1.755(12) . ?
S5 C35 1.725(12) . ?
S5 C33 1.764(13) . ?
S6 C34 1.696(12) . ?
S6 C35 1.723(14) . ?
S7 C36 1.726(14) . ?
S7 C37 1.737(15) . ?
S8 C38 1.719(16) . ?
S8 C36 1.737(13) . ?
S9 C39 1.708(18) . ?
S10 C40 1.612(18) . ?
S11 C43 1.728(19) . ?
S12 C44 1.776(17) . ?
S13 C47 1.699(15) . ?
S14 C48 1.728(13) . ?
S15 C51 1.719(14) . ?
S16 C52 1.714(15) . ?
F1 B1 1.365(19) . ?
F2 B1 1.31(2) . ?
F3 B1 1.45(4) . ?
F2' B1 1.45(6) . ?
F3' B1 1.09(7) . ?
F4 B1 1.355(19) . ?
N1 C5 1.328(13) . ?
N1 C1 1.333(13) . ?
N2 C8 1.322(14) . ?
N2 N3 1.360(12) . ?
N3 C6 1.332(14) . ?
N3 C5 1.405(13) . ?
N4 C11 1.285(14) . ?
N4 N5 1.356(12) . ?
N5 C9 1.346(14) . ?
N5 C1 1.427(13) . ?
N6 C20 1.341(14) . ?
N6 C24 1.344(14) . ?
N7 C27 1.297(15) . ?
N7 N8 1.377(12) . ?
N8 C25 1.343(14) . ?
N8 C24 1.394(14) . ?
N9 C28 1.304(15) . ?
N9 N10 1.368(12) . ?
N10 C30 1.361(15) . ?
N10 C20 1.379(14) . ?
N11 C41 1.072(17) . ?
N12 C42 1.14(2) . ?
N13 C45 1.092(16) . ?
N14 C46 1.080(19) . ?
N15 C49 1.146(17) . ?
N16 C50 1.158(17) . ?
N17 C53 1.026(16) . ?
N18 C54 1.145(17) . ?
C1 C2 1.372(15) . ?
C2 C3 1.392(15) . ?
C2 H2 0.9500 . ?
C3 C4 1.383(15) . ?
C3 C12 1.457(16) . ?
C4 C5 1.386(15) . ?
C4 H4 0.9500 . ?
C6 C7 1.334(17) . ?
C6 H6 0.9500 . ?
C7 C8 1.371(17) . ?
C7 H7 0.9500 . ?
C8 H8 0.9500 . ?
C9 C10 1.345(16) . ?
C9 H9 0.9500 . ?
C10 C11 1.405(17) . ?
C10 H10 0.9500 . ?
C11 H11 0.9500 . ?
C12 C13 1.340(15) . ?
C12 H12 0.9500 . ?
C13 C14 1.403(16) . ?
C13 H13 0.9500 . ?
C14 C15 1.325(15) . ?
C15 H15 0.9500 . ?
C16 C17 1.327(16) . ?
C18 C19 1.31(2) . ?
C18 H18 0.9500 . ?
C19 H19 0.9500 . ?
C20 C21 1.355(15) . ?
C21 C22 1.384(16) . ?
C21 H21 0.9500 . ?
C22 C23 1.401(16) . ?
C22 C31 1.474(15) . ?
C23 C24 1.379(15) . ?
C23 H23 0.9500 . ?
C25 C26 1.368(17) . ?
C25 H25 0.9500 . ?
C26 C27 1.398(18) . ?
C26 H26 0.9500 . ?
C27 H27 0.9500 . ?
C28 C29 1.407(19) . ?
C28 H28 0.9500 . ?
C29 C30 1.340(18) . ?
C29 H29 0.9500 . ?
C30 H30 0.9500 . ?
C31 C32 1.324(16) . ?
C31 H31 0.9500 . ?
C32 C33 1.453(16) . ?
C32 H32 0.9500 . ?
C33 C34 1.339(17) . ?
C34 H34 0.9500 . ?
C35 C36 1.393(17) . ?
C37 C38 1.29(2) . ?
C37 H37 0.9500 . ?
C38 H38 0.9500 . ?
C39 C40 1.35(2) . ?
C39 C41 1.53(2) . ?
C40 C42 1.51(2) . ?
C43 C44 1.42(2) . ?
C43 C45 1.49(2) . ?
C44 C46 1.41(2) . ?
C47 C48 1.351(18) . ?
C47 C49 1.427(19) . ?
C48 C50 1.45(2) . ?
C51 C52 1.367(19) . ?
C51 C53 1.50(2) . ?
C52 C54 1.471(19) . ?
N1S C7S 1.159(19) . ?
C1S C6S 1.360(19) . ?
C1S C2S 1.38(2) . ?
C1S H1S 0.9500 . ?
C2S C3S 1.35(2) . ?
C2S H2S 0.9500 . ?
C3S C4S 1.34(2) . ?
C3S H3S 0.9500 . ?
C4S C5S 1.34(2) . ?
C4S H4S 0.9500 . ?
C5S C6S 1.354(18) . ?
C5S H5S 0.9500 . ?
C6S C7S 1.44(2) . ?
